data_2204237
loop_
_publ_author_name
'Bolte, Michael'
'Sakhaii, Peyman'

_publ_section_title
;
 26,28-Bis(benzyloxy)-25,27-dihydroxy-5,17-dinitrocalix[4]arene
 methanol solvate
;
_journal_issue 9
_journal_name_full 'Acta Crystallographica Section E'
_journal_page_first o1639
_journal_page_last o1640
_journal_paper_doi 10.1107/S1600536804020860
_journal_volume 60
_journal_year 2004
_chemical_formula_iupac 'C43 H38 N2 O9'
_chemical_formula_moiety 'C42 H34 N2 O8, C H4 O'
_chemical_formula_sum 'C43 H38 N2 O9'
_chemical_formula_weight 726.75
_chemical_name_systematic
;
26,28-Bis(benzyloxy)-25,27-dihydroxy-5,17-dinitrocalix[4]arene
;
_space_group_IT_number 14
_symmetry_cell_setting monoclinic
_symmetry_space_group_name_Hall '-P 2yn'
_symmetry_space_group_name_H-M 'P 1 21/n 1'
_atom_sites_solution_hydrogens geom
_atom_sites_solution_primary direct
_atom_sites_solution_secondary difmap
_audit_creation_method SHELXL-97
_cell_angle_alpha 90.00
_cell_angle_beta 90.508(6)
_cell_angle_gamma 90.00
_cell_formula_units_Z 4
_cell_length_a 10.2000(8)
_cell_length_b 15.2540(10)
_cell_length_c 22.986(2)
_cell_measurement_reflns_used 510
_cell_measurement_temperature 173(2)
_cell_measurement_theta_max 20
_cell_measurement_theta_min 1
_cell_volume 3576.3(5)
_computing_cell_refinement SMART
_computing_data_collection 'SMART (Siemens, 1995)'
_computing_data_reduction 'SAINT (Siemens, 1995)'
_computing_molecular_graphics 'XP in SHELXTL-Plus (Sheldrick, 1991)'
_computing_publication_material SHELXL97
_computing_structure_refinement 'SHELXL97 (Sheldrick, 1997)'
_computing_structure_solution 'SHELXS97 (Sheldrick, 1990)'
_diffrn_ambient_temperature 173(2)
_diffrn_measured_fraction_theta_full 1.000
_diffrn_measured_fraction_theta_max 1.000
_diffrn_measurement_device_type 'Siemens CCD three-circle'
_diffrn_measurement_method \w
_diffrn_radiation_monochromator graphite
_diffrn_radiation_source 'fine-focus sealed tube'
_diffrn_radiation_type MoK\a
_diffrn_radiation_wavelength 0.71073
_diffrn_reflns_av_R_equivalents 0.065
_diffrn_reflns_av_sigmaI/netI 0.037
_diffrn_reflns_limit_h_max 12
_diffrn_reflns_limit_h_min -12
_diffrn_reflns_limit_k_max 18
_diffrn_reflns_limit_k_min -18
_diffrn_reflns_limit_l_max 28
_diffrn_reflns_limit_l_min -28
_diffrn_reflns_number 67307
_diffrn_reflns_theta_full 25.7
_diffrn_reflns_theta_max 25.7
_diffrn_reflns_theta_min 1.6
_diffrn_standards_decay_% 0
_diffrn_standards_interval_time 3000
_diffrn_standards_number 123
_exptl_absorpt_coefficient_mu 0.095
_exptl_absorpt_correction_type none
_exptl_crystal_colour yellow
_exptl_crystal_density_diffrn 1.350
_exptl_crystal_density_method 'not measured'
_exptl_crystal_description plate
_exptl_crystal_F_000 1528
_exptl_crystal_size_max 0.35
_exptl_crystal_size_mid 0.32
_exptl_crystal_size_min 0.11
_refine_diff_density_max 0.45
_refine_diff_density_min -0.47
_refine_ls_extinction_coef 0.0021(5)
_refine_ls_extinction_expression Fc^*^=kFc[1+0.001xFc^2^\l^3^/sin(2\q)]^-1/4^
_refine_ls_extinction_method SHELXL97
_refine_ls_goodness_of_fit_ref 1.06
_refine_ls_hydrogen_treatment constr
_refine_ls_matrix_type full
_refine_ls_number_parameters 472
_refine_ls_number_reflns 6793
_refine_ls_number_restraints 0
_refine_ls_restrained_S_all 1.06
_refine_ls_R_factor_all 0.088
_refine_ls_R_factor_gt 0.057
_refine_ls_shift/su_max 0.000
_refine_ls_shift/su_mean 0.000
_refine_ls_structure_factor_coef Fsqd
_refine_ls_weighting_details 'calc w = 1/[\s^2^(Fo^2^)+(0.0722P)^2^+1.9514P] where P = (Fo^2^+2Fc^2^)/3'
_refine_ls_weighting_scheme calc
_refine_ls_wR_factor_gt 0.139
_refine_ls_wR_factor_ref 0.153
_reflns_number_gt 4635
_reflns_number_total 6793
_reflns_threshold_expression I>2\s(I)
_cod_data_source_file tk6185.cif
_cod_data_source_block I
_cod_depositor_comments
;
The following automatic conversions were performed:
'_symmetry_cell_setting' value 'Monoclinic' changed to 'monoclinic'
according to '/home/saulius/struct/CIF-dictionaries/cif_core.dic'
dictionary named 'cif_core.dic' version 2.4.1 from 2010-06-29.

Automatic conversion script
Id: cif_fix_enum 1527 2010-12-29 10:47:43Z saulius 

The following automatic conversions were performed:

'_symmetry_cell_setting' value 'Monoclinic' changed to 'monoclinic'
according to /home/saulius/struct/CIF-dictionaries/cif_core.dic
dictionary named 'cif_core.dic' version 2.4.1 from 2010-06-29.

Automatic conversion script
Id: cif_fix_values 1715 2011-07-08 13:25:40Z adriana 
;
_cod_original_sg_symbol_H-M 'P 21/n'
_cod_database_code 2204237
_cod_database_fobs_code 2204237

loop_
_symmetry_equiv_pos_as_xyz
'x, y, z'
'-x+1/2, y+1/2, -z+1/2'
'-x, -y, -z'
'x-1/2, -y-1/2, z-1/2'

loop_
_atom_site_label
_atom_site_fract_x
_atom_site_fract_y
_atom_site_fract_z
_atom_site_U_iso_or_equiv
_atom_site_adp_type
_atom_site_calc_flag
_atom_site_refinement_flags
_atom_site_occupancy
_atom_site_type_symbol
C1 0.8258(2) 0.36892(18) 0.32394(12) 0.0409(7) Uani d . 1 C
H1A 0.8550 0.4207 0.3015 0.049 Uiso calc R 1 H
H1B 0.8877 0.3611 0.3569 0.049 Uiso calc R 1 H
C2 0.7998(2) 0.22347(17) 0.12386(11) 0.0315(6) Uani d . 1 C
H2A 0.8127 0.2842 0.1099 0.038 Uiso calc R 1 H
H2B 0.8642 0.1854 0.1041 0.038 Uiso calc R 1 H
C3 0.3130(2) 0.29171(17) 0.10646(11) 0.0330(6) Uani d . 1 C
H3A 0.3393 0.3476 0.0881 0.040 Uiso calc R 1 H
H3B 0.2362 0.2686 0.0848 0.040 Uiso calc R 1 H
C4 0.3538(2) 0.46907(16) 0.29391(11) 0.0343(6) Uani d . 1 C
H4A 0.3896 0.5134 0.2668 0.041 Uiso calc R 1 H
H4B 0.2842 0.4974 0.3170 0.041 Uiso calc R 1 H
C11 0.8328(2) 0.28885(17) 0.28510(11) 0.0337(6) Uani d . 1 C
C12 0.8267(2) 0.29428(15) 0.22466(11) 0.0295(5) Uani d . 1 C
C13 0.8231(2) 0.21983(15) 0.18907(10) 0.0278(5) Uani d . 1 C
C14 0.8364(2) 0.13877(16) 0.21659(11) 0.0332(6) Uani d . 1 C
H14 0.8367 0.0868 0.1938 0.040 Uiso calc R 1 H
C15 0.8491(2) 0.13243(18) 0.27628(12) 0.0393(6) Uani d . 1 C
H15 0.8609 0.0767 0.2940 0.047 Uiso calc R 1 H
C16 0.8447(2) 0.20606(18) 0.31000(12) 0.0385(6) Uani d . 1 C
H16 0.8498 0.2007 0.3511 0.046 Uiso calc R 1 H
C21 0.6620(2) 0.19340(16) 0.10874(10) 0.0278(5) Uani d . 1 C
C22 0.5562(2) 0.25300(15) 0.11361(10) 0.0287(5) Uani d . 1 C
O22 0.58635(16) 0.33624(11) 0.12752(8) 0.0370(4) Uani d . 1 O
H22 0.5175 0.3637 0.1356 0.044 Uiso calc R 1 H
C23 0.4256(2) 0.22639(16) 0.10275(10) 0.0284(5) Uani d . 1 C
C24 0.4017(2) 0.13966(16) 0.08908(10) 0.0287(5) Uani d . 1 C
H24 0.3144 0.1198 0.0829 0.034 Uiso calc R 1 H
C25 0.5057(2) 0.08185(15) 0.08440(10) 0.0292(5) Uani d . 1 C
N25 0.4790(2) -0.00890(13) 0.07038(9) 0.0335(5) Uani d . 1 N
O251 0.56691(18) -0.05394(12) 0.04903(8) 0.0413(5) Uani d . 1 O
O252 0.3705(2) -0.03808(14) 0.08033(11) 0.0652(7) Uani d . 1 O
C26 0.6352(2) 0.10793(16) 0.09279(10) 0.0292(5) Uani d . 1 C
H26 0.7047 0.0673 0.0876 0.035 Uiso calc R 1 H
C31 0.2752(2) 0.30847(16) 0.16911(11) 0.0293(5) Uani d . 1 C
C32 0.3171(2) 0.38270(15) 0.19946(10) 0.0280(5) Uani d . 1 C
C33 0.2951(2) 0.39319(16) 0.25903(10) 0.0303(5) Uani d . 1 C
C34 0.2214(2) 0.32973(17) 0.28682(12) 0.0371(6) Uani d . 1 C
H34 0.2036 0.3361 0.3271 0.045 Uiso calc R 1 H
C35 0.1731(2) 0.25728(17) 0.25740(12) 0.0381(6) Uani d . 1 C
H35 0.1208 0.2154 0.2771 0.046 Uiso calc R 1 H
C36 0.2013(2) 0.24628(17) 0.19924(12) 0.0348(6) Uani d . 1 C
H36 0.1700 0.1957 0.1794 0.042 Uiso calc R 1 H
C41 0.4622(2) 0.43743(15) 0.33438(10) 0.0294(5) Uani d . 1 C
C42 0.5863(2) 0.41720(15) 0.31196(10) 0.0299(5) Uani d . 1 C
O42 0.59981(16) 0.42841(11) 0.25412(7) 0.0342(4) Uani d . 1 O
H42 0.6789 0.4220 0.2452 0.041 Uiso calc R 1 H
C43 0.6897(2) 0.38717(16) 0.34796(11) 0.0319(6) Uani d . 1 C
C44 0.6653(2) 0.37618(16) 0.40655(11) 0.0328(6) Uani d . 1 C
H44 0.7326 0.3550 0.4317 0.039 Uiso calc R 1 H
C45 0.5430(2) 0.39598(16) 0.42859(11) 0.0318(6) Uani d . 1 C
N45 0.5200(2) 0.38602(15) 0.49083(9) 0.0408(5) Uani d . 1 N
O451 0.41539(19) 0.41010(15) 0.51055(8) 0.0539(6) Uani d . 1 O
O452 0.6077(2) 0.35417(17) 0.52120(9) 0.0662(7) Uani d . 1 O
C46 0.4417(2) 0.42710(16) 0.39358(10) 0.0313(6) Uani d . 1 C
H46 0.3592 0.4412 0.4100 0.038 Uiso calc R 1 H
O51 0.82106(15) 0.37766(11) 0.19969(8) 0.0362(4) Uani d . 1 O
C51 0.9484(3) 0.40917(18) 0.18164(18) 0.0612(10) Uani d . 1 C
H51A 0.9635 0.3918 0.1407 0.073 Uiso calc R 1 H
H51B 1.0173 0.3814 0.2060 0.073 Uiso calc R 1 H
C52 0.9590(2) 0.50555(17) 0.18673(13) 0.0400(6) Uani d . 1 C
C53 0.9287(3) 0.5602(2) 0.14150(15) 0.0567(8) Uani d . 1 C
H53 0.8944 0.5373 0.1061 0.068 Uiso calc R 1 H
C54 0.9489(5) 0.6516(3) 0.1481(3) 0.111(2) Uani d . 1 C
H54 0.9272 0.6903 0.1171 0.134 Uiso calc R 1 H
C55 0.9983(5) 0.6839(3) 0.1978(5) 0.167(5) Uani d . 1 C
H55 1.0157 0.7448 0.2014 0.201 Uiso calc R 1 H
C56 1.0242(4) 0.6275(5) 0.2443(3) 0.138(3) Uani d . 1 C
H56 1.0544 0.6504 0.2805 0.166 Uiso calc R 1 H
C57 1.0068(3) 0.5438(3) 0.23821(16) 0.0660(10) Uani d . 1 C
H57 1.0275 0.5066 0.2701 0.079 Uiso calc R 1 H
O61 0.38831(15) 0.44643(10) 0.16951(7) 0.0313(4) Uani d . 1 O
C61 0.3048(2) 0.51268(17) 0.14337(12) 0.0376(6) Uani d . 1 C
H61A 0.2584 0.5452 0.1743 0.045 Uiso calc R 1 H
H61B 0.2382 0.4842 0.1181 0.045 Uiso calc R 1 H
C62 0.3843(3) 0.57524(16) 0.10805(11) 0.0359(6) Uani d . 1 C
C63 0.4979(3) 0.55105(19) 0.07998(12) 0.0465(7) Uani d . 1 C
H63 0.5306 0.4931 0.0843 0.056 Uiso calc R 1 H
C64 0.5647(4) 0.6106(2) 0.04560(13) 0.0573(8) Uani d . 1 C
H64 0.6427 0.5932 0.0265 0.069 Uiso calc R 1 H
C65 0.5183(4) 0.6953(2) 0.03902(13) 0.0614(10) Uani d . 1 C
H65 0.5644 0.7359 0.0155 0.074 Uiso calc R 1 H
C66 0.4061(4) 0.7203(2) 0.06638(14) 0.0589(9) Uani d . 1 C
H66 0.3736 0.7783 0.0617 0.071 Uiso calc R 1 H
C67 0.3391(3) 0.66061(18) 0.10123(13) 0.0481(7) Uani d . 1 C
H67 0.2617 0.6785 0.1205 0.058 Uiso calc R 1 H

loop_
_atom_site_aniso_label
_atom_site_aniso_U_11
_atom_site_aniso_U_22
_atom_site_aniso_U_33
_atom_site_aniso_U_12
_atom_site_aniso_U_13
_atom_site_aniso_U_23
C1 0.0314(13) 0.0471(16) 0.0442(16) -0.0069(12) 0.0039(11) -0.0165(13)
C2 0.0301(12) 0.0308(14) 0.0337(14) -0.0010(10) 0.0042(10) -0.0040(11)
C3 0.0346(13) 0.0339(14) 0.0305(14) 0.0058(11) -0.0063(10) -0.0019(11)
C4 0.0451(15) 0.0305(14) 0.0273(13) 0.0092(11) 0.0014(11) 0.0003(11)
C11 0.0199(11) 0.0438(16) 0.0374(15) -0.0043(10) 0.0004(10) -0.0141(12)
C12 0.0205(11) 0.0246(13) 0.0434(15) -0.0001(9) 0.0036(10) -0.0022(11)
C13 0.0208(11) 0.0276(13) 0.0351(14) 0.0002(9) 0.0028(9) -0.0044(11)
C14 0.0339(13) 0.0242(13) 0.0413(15) 0.0011(10) -0.0024(11) -0.0049(11)
C15 0.0386(14) 0.0339(15) 0.0453(17) 0.0026(11) -0.0033(12) 0.0031(13)
C16 0.0329(13) 0.0500(18) 0.0326(14) -0.0013(12) -0.0027(11) 0.0008(13)
C21 0.0308(12) 0.0306(13) 0.0221(12) 0.0003(10) 0.0039(9) -0.0007(10)
C22 0.0352(13) 0.0253(13) 0.0255(13) 0.0009(10) -0.0009(10) -0.0006(10)
O22 0.0322(9) 0.0277(10) 0.0512(12) 0.0036(7) 0.0013(8) -0.0048(8)
C23 0.0321(12) 0.0336(14) 0.0195(12) 0.0054(10) -0.0007(9) 0.0012(10)
C24 0.0278(12) 0.0338(14) 0.0244(12) -0.0002(10) 0.0000(9) -0.0018(10)
C25 0.0358(13) 0.0290(13) 0.0227(12) 0.0004(10) -0.0008(10) -0.0020(10)
N25 0.0329(11) 0.0309(12) 0.0366(12) -0.0002(9) -0.0008(9) 0.0006(10)
O251 0.0442(10) 0.0371(10) 0.0426(11) 0.0082(8) -0.0067(8) -0.0040(9)
O252 0.0525(13) 0.0456(13) 0.0978(19) -0.0107(10) 0.0180(12) -0.0085(12)
C26 0.0312(12) 0.0307(14) 0.0257(13) 0.0053(10) 0.0036(10) 0.0011(10)
C31 0.0230(11) 0.0325(13) 0.0322(13) 0.0084(10) -0.0037(10) 0.0014(11)
C32 0.0242(11) 0.0288(13) 0.0311(13) 0.0053(10) -0.0004(9) 0.0054(10)
C33 0.0321(12) 0.0296(13) 0.0292(13) 0.0106(10) 0.0003(10) 0.0011(11)
C34 0.0351(14) 0.0419(16) 0.0345(15) 0.0111(12) 0.0057(11) 0.0077(12)
C35 0.0282(13) 0.0367(15) 0.0494(17) 0.0034(11) 0.0066(12) 0.0101(13)
C36 0.0254(12) 0.0328(14) 0.0461(16) 0.0019(10) -0.0014(11) 0.0008(12)
C41 0.0363(13) 0.0211(12) 0.0307(13) 0.0026(10) 0.0009(10) -0.0024(10)
C42 0.0420(14) 0.0204(12) 0.0276(13) -0.0053(10) 0.0070(10) -0.0038(10)
O42 0.0332(9) 0.0389(10) 0.0305(10) 0.0050(8) 0.0070(7) -0.0009(8)
C43 0.0296(12) 0.0280(13) 0.0382(15) -0.0063(10) 0.0006(10) -0.0100(11)
C44 0.0312(13) 0.0318(14) 0.0355(14) -0.0006(11) -0.0058(10) -0.0064(11)
C45 0.0345(13) 0.0306(14) 0.0302(13) -0.0023(10) 0.0010(10) -0.0012(11)
N45 0.0427(13) 0.0473(14) 0.0325(13) -0.0023(11) -0.0017(10) 0.0059(11)
O451 0.0476(12) 0.0778(15) 0.0364(11) 0.0088(11) 0.0102(9) 0.0086(10)
O452 0.0566(13) 0.1007(19) 0.0410(12) 0.0157(13) -0.0112(10) 0.0173(12)
C46 0.0315(13) 0.0309(14) 0.0316(14) 0.0011(10) 0.0037(10) -0.0017(11)
O51 0.0259(8) 0.0265(9) 0.0562(12) -0.0022(7) 0.0079(8) -0.0029(8)
C51 0.0461(17) 0.0308(16) 0.107(3) -0.0042(13) 0.0360(18) -0.0016(16)
C52 0.0315(13) 0.0319(15) 0.0566(18) -0.0007(11) 0.0060(12) -0.0019(13)
C53 0.0430(17) 0.064(2) 0.063(2) 0.0092(15) 0.0035(15) 0.0163(17)
C54 0.067(3) 0.064(3) 0.203(6) 0.034(2) 0.045(3) 0.078(4)
C55 0.051(3) 0.044(3) 0.408(15) -0.020(2) 0.060(5) -0.048(5)
C56 0.060(3) 0.159(5) 0.196(6) -0.073(4) 0.064(4) -0.150(5)
C57 0.0367(16) 0.097(3) 0.065(2) -0.0100(17) 0.0098(15) -0.010(2)
O61 0.0323(9) 0.0289(9) 0.0326(9) 0.0025(7) -0.0011(7) 0.0078(7)
C61 0.0408(14) 0.0338(14) 0.0382(15) 0.0102(11) -0.0017(11) 0.0080(12)
C62 0.0516(16) 0.0292(14) 0.0268(14) -0.0009(12) -0.0052(12) 0.0019(11)
C63 0.0652(19) 0.0355(16) 0.0390(16) 0.0007(14) 0.0059(14) 0.0015(13)
C64 0.080(2) 0.057(2) 0.0353(17) -0.0091(17) 0.0153(15) 0.0002(15)
C65 0.103(3) 0.052(2) 0.0290(16) -0.0249(19) 0.0007(17) 0.0110(14)
C66 0.099(3) 0.0310(16) 0.0462(19) -0.0013(17) -0.0125(18) 0.0094(14)
C67 0.068(2) 0.0338(16) 0.0422(17) 0.0054(14) -0.0056(14) 0.0044(13)

loop_
_atom_type_symbol
_atom_type_description
_atom_type_scat_dispersion_real
_atom_type_scat_dispersion_imag
_atom_type_scat_source
C C 0.0033 0.0016 'International Tables Vol C Tables 4.2.6.8 and 6.1.1.4'
H H 0.0000 0.0000 'International Tables Vol C Tables 4.2.6.8 and 6.1.1.4'
N N 0.0061 0.0033 'International Tables Vol C Tables 4.2.6.8 and 6.1.1.4'
O O 0.0106 0.0060 'International Tables Vol C Tables 4.2.6.8 and 6.1.1.4'

loop_
_geom_angle_atom_site_label_1
_geom_angle_atom_site_label_2
_geom_angle_atom_site_label_3
_geom_angle
_geom_angle_publ_flag
C11 C1 C43 114.1(2) ?
C11 C1 H1A 108.7 ?
C43 C1 H1A 108.7 ?
C11 C1 H1B 108.7 ?
C43 C1 H1B 108.7 ?
H1A C1 H1B 107.6 ?
C21 C2 C13 110.60(19) ?
C21 C2 H2A 109.5 ?
C13 C2 H2A 109.5 ?
C21 C2 H2B 109.5 ?
C13 C2 H2B 109.5 ?
H2A C2 H2B 108.1 ?
C31 C3 C23 111.20(19) ?
C31 C3 H3A 109.4 ?
C23 C3 H3A 109.4 ?
C31 C3 H3B 109.4 ?
C23 C3 H3B 109.4 ?
H3A C3 H3B 108.0 ?
C41 C4 C33 111.16(19) ?
C41 C4 H4A 109.4 ?
C33 C4 H4A 109.4 ?
C41 C4 H4B 109.4 ?
C33 C4 H4B 109.4 ?
H4A C4 H4B 108.0 ?
C16 C11 C12 117.9(2) ?
C16 C11 C1 119.6(2) ?
C12 C11 C1 122.5(2) ?
C11 C12 O51 117.7(2) ?
C11 C12 C13 122.4(2) ?
O51 C12 C13 119.9(2) ?
C14 C13 C12 116.9(2) ?
C14 C13 C2 119.6(2) ?
C12 C13 C2 123.4(2) ?
C15 C14 C13 121.4(2) ?
C15 C14 H14 119.3 ?
C13 C14 H14 119.3 ?
C16 C15 C14 120.2(3) ?
C16 C15 H15 119.9 ?
C14 C15 H15 119.9 ?
C15 C16 C11 121.1(2) ?
C15 C16 H16 119.5 ?
C11 C16 H16 119.5 ?
C26 C21 C22 118.6(2) ?
C26 C21 C2 121.8(2) ?
C22 C21 C2 119.6(2) ?
O22 C22 C23 121.8(2) ?
O22 C22 C21 116.9(2) ?
C23 C22 C21 121.3(2) ?
C22 O22 H22 109.5 ?
C24 C23 C22 118.7(2) ?
C24 C23 C3 120.5(2) ?
C22 C23 C3 120.8(2) ?
C23 C24 C25 119.6(2) ?
C23 C24 H24 120.2 ?
C25 C24 H24 120.2 ?
C24 C25 C26 122.3(2) ?
C24 C25 N25 119.0(2) ?
C26 C25 N25 118.7(2) ?
O252 N25 O251 122.4(2) ?
O252 N25 C25 118.5(2) ?
O251 N25 C25 119.0(2) ?
C21 C26 C25 119.5(2) ?
C21 C26 H26 120.3 ?
C25 C26 H26 120.3 ?
C32 C31 C36 117.8(2) ?
C32 C31 C3 122.2(2) ?
C36 C31 C3 119.9(2) ?
C31 C32 O61 118.4(2) ?
C31 C32 C33 122.1(2) ?
O61 C32 C33 119.4(2) ?
C34 C33 C32 117.6(2) ?
C34 C33 C4 120.0(2) ?
C32 C33 C4 122.4(2) ?
C35 C34 C33 121.7(2) ?
C35 C34 H34 119.2 ?
C33 C34 H34 119.2 ?
C36 C35 C34 119.6(2) ?
C36 C35 H35 120.2 ?
C34 C35 H35 120.2 ?
C35 C36 C31 121.0(2) ?
C35 C36 H36 119.5 ?
C31 C36 H36 119.5 ?
C46 C41 C42 118.6(2) ?
C46 C41 C4 121.5(2) ?
C42 C41 C4 119.9(2) ?
O42 C42 C41 115.7(2) ?
O42 C42 C43 122.5(2) ?
C41 C42 C43 121.8(2) ?
C42 O42 H42 109.5 ?
C44 C43 C42 118.1(2) ?
C44 C43 C1 120.2(2) ?
C42 C43 C1 121.7(2) ?
C43 C44 C45 120.1(2) ?
C43 C44 H44 120.0 ?
C45 C44 H44 120.0 ?
C44 C45 C46 122.1(2) ?
C44 C45 N45 119.3(2) ?
C46 C45 N45 118.6(2) ?
O451 N45 O452 122.8(2) ?
O451 N45 C45 118.8(2) ?
O452 N45 C45 118.4(2) ?
C41 C46 C45 119.4(2) ?
C41 C46 H46 120.3 ?
C45 C46 H46 120.3 ?
C12 O51 C51 112.71(19) y
O51 C51 C52 111.8(2) ?
O51 C51 H51A 109.2 ?
C52 C51 H51A 109.2 ?
O51 C51 H51B 109.2 ?
C52 C51 H51B 109.2 ?
H51A C51 H51B 107.9 ?
C53 C52 C57 117.6(3) ?
C53 C52 C51 122.1(3) ?
C57 C52 C51 120.3(3) ?
C52 C53 C54 119.2(4) ?
C52 C53 H53 120.4 ?
C54 C53 H53 120.4 ?
C55 C54 C53 120.4(5) ?
C55 C54 H54 119.8 ?
C53 C54 H54 119.8 ?
C54 C55 C56 119.7(5) ?
C54 C55 H55 120.2 ?
C56 C55 H55 120.2 ?
C57 C56 C55 119.9(6) ?
C57 C56 H56 120.0 ?
C55 C56 H56 120.0 ?
C56 C57 C52 123.2(5) ?
C56 C57 H57 118.4 ?
C52 C57 H57 118.4 ?
C32 O61 C61 112.52(17) y
O61 C61 C62 110.5(2) ?
O61 C61 H61A 109.5 ?
C62 C61 H61A 109.5 ?
O61 C61 H61B 109.5 ?
C62 C61 H61B 109.5 ?
H61A C61 H61B 108.1 ?
C63 C62 C67 118.4(3) ?
C63 C62 C61 123.0(2) ?
C67 C62 C61 118.5(3) ?
C62 C63 C64 120.7(3) ?
C62 C63 H63 119.7 ?
C64 C63 H63 119.7 ?
C65 C64 C63 120.3(3) ?
C65 C64 H64 119.9 ?
C63 C64 H64 119.9 ?
C66 C65 C64 119.9(3) ?
C66 C65 H65 120.1 ?
C64 C65 H65 120.1 ?
C65 C66 C67 119.9(3) ?
C65 C66 H66 120.0 ?
C67 C66 H66 120.0 ?
C62 C67 C66 120.8(3) ?
C62 C67 H67 119.6 ?
C66 C67 H67 119.6 ?

loop_
_geom_bond_atom_site_label_1
_geom_bond_atom_site_label_2
_geom_bond_distance
_geom_bond_publ_flag
C1 C11 1.515(3) ?
C1 C43 1.524(3) ?
C1 H1A 0.9900 ?
C1 H1B 0.9900 ?
C2 C21 1.517(3) ?
C2 C13 1.517(3) ?
C2 H2A 0.9900 ?
C2 H2B 0.9900 ?
C3 C31 1.516(3) ?
C3 C23 1.523(3) ?
C3 H3A 0.9900 ?
C3 H3B 0.9900 ?
C4 C41 1.517(3) ?
C4 C33 1.527(3) ?
C4 H4A 0.9900 ?
C4 H4B 0.9900 ?
C11 C16 1.391(4) ?
C11 C12 1.393(4) ?
C12 O51 1.396(3) y
C12 C13 1.400(3) ?
C13 C14 1.395(3) ?
C14 C15 1.380(4) ?
C14 H14 0.9500 ?
C15 C16 1.366(4) ?
C15 H15 0.9500 ?
C16 H16 0.9500 ?
C21 C26 1.381(3) ?
C21 C22 1.416(3) ?
C22 O22 1.344(3) y
C22 C23 1.413(3) ?
O22 H22 0.8400 ?
C23 C24 1.381(3) ?
C24 C25 1.384(3) ?
C24 H24 0.9500 ?
C25 C26 1.392(3) ?
C25 N25 1.446(3) ?
N25 O252 1.217(3) ?
N25 O251 1.235(3) ?
C26 H26 0.9500 ?
C31 C32 1.395(3) ?
C31 C36 1.399(3) ?
C32 O61 1.399(3) y
C32 C33 1.399(3) ?
C33 C34 1.385(4) ?
C34 C35 1.384(4) ?
C34 H34 0.9500 ?
C35 C36 1.380(4) ?
C35 H35 0.9500 ?
C36 H36 0.9500 ?
C41 C46 1.387(3) ?
C41 C42 1.406(3) ?
C42 O42 1.349(3) y
C42 C43 1.411(3) ?
O42 H42 0.8400 ?
C43 C44 1.382(4) ?
C44 C45 1.384(3) ?
C44 H44 0.9500 ?
C45 C46 1.387(3) ?
C45 N45 1.460(3) ?
N45 O451 1.220(3) ?
N45 O452 1.229(3) ?
C46 H46 0.9500 ?
O51 C51 1.450(3) y
C51 C52 1.479(4) ?
C51 H51A 0.9900 ?
C51 H51B 0.9900 ?
C52 C53 1.366(4) ?
C52 C57 1.403(4) ?
C53 C54 1.417(6) ?
C53 H53 0.9500 ?
C54 C55 1.338(10) ?
C54 H54 0.9500 ?
C55 C56 1.396(11) ?
C55 H55 0.9500 ?
C56 C57 1.296(7) ?
C56 H56 0.9500 ?
C57 H57 0.9500 ?
O61 C61 1.449(3) y
C61 C62 1.496(4) ?
C61 H61A 0.9900 ?
C61 H61B 0.9900 ?
C62 C63 1.381(4) ?
C62 C67 1.390(4) ?
C63 C64 1.387(4) ?
C63 H63 0.9500 ?
C64 C65 1.384(5) ?
C64 H64 0.9500 ?
C65 C66 1.365(5) ?
C65 H65 0.9500 ?
C66 C67 1.395(4) ?
C66 H66 0.9500 ?
C67 H67 0.9500 ?

loop_
_geom_hbond_atom_site_label_D
_geom_hbond_atom_site_label_H
_geom_hbond_atom_site_label_A
_geom_hbond_distance_DH
_geom_hbond_distance_HA
_geom_hbond_distance_DA
_geom_hbond_angle_DHA
O22 H22 O61 0.84 1.99 2.806(2) 164
O42 H42 O51 0.84 1.92 2.703(2) 155

loop_
_geom_torsion_atom_site_label_1
_geom_torsion_atom_site_label_2
_geom_torsion_atom_site_label_3
_geom_torsion_atom_site_label_4
_geom_torsion
_geom_torsion_publ_flag
C43 C1 C11 C16 -82.1(3) ?
C43 C1 C11 C12 97.3(3) y
C16 C11 C12 O51 -177.0(2) ?
C1 C11 C12 O51 3.5(3) ?
C16 C11 C12 C13 4.4(3) ?
C1 C11 C12 C13 -175.0(2) ?
C11 C12 C13 C14 -4.9(3) ?
O51 C12 C13 C14 176.55(19) ?
C11 C12 C13 C2 172.3(2) ?
O51 C12 C13 C2 -6.2(3) ?
C21 C2 C13 C14 72.0(3) ?
C21 C2 C13 C12 -105.2(3) y
C12 C13 C14 C15 1.6(3) ?
C2 C13 C14 C15 -175.7(2) ?
C13 C14 C15 C16 2.1(4) ?
C14 C15 C16 C11 -2.6(4) ?
C12 C11 C16 C15 -0.5(4) ?
C1 C11 C16 C15 178.9(2) ?
C13 C2 C21 C26 -95.1(3) ?
C13 C2 C21 C22 81.8(3) y
C26 C21 C22 O22 -178.1(2) ?
C2 C21 C22 O22 4.9(3) ?
C26 C21 C22 C23 0.3(3) ?
C2 C21 C22 C23 -176.8(2) ?
O22 C22 C23 C24 -179.6(2) ?
C21 C22 C23 C24 2.2(3) ?
O22 C22 C23 C3 0.0(3) ?
C21 C22 C23 C3 -178.3(2) ?
C31 C3 C23 C24 100.6(3) ?
C31 C3 C23 C22 -78.9(3) y
C22 C23 C24 C25 -2.2(3) ?
C3 C23 C24 C25 178.3(2) ?
C23 C24 C25 C26 -0.3(4) ?
C23 C24 C25 N25 179.6(2) ?
C24 C25 N25 O252 -22.1(3) ?
C26 C25 N25 O252 157.8(2) ?
C24 C25 N25 O251 158.1(2) ?
C26 C25 N25 O251 -22.0(3) ?
C22 C21 C26 C25 -2.7(3) ?
C2 C21 C26 C25 174.3(2) ?
C24 C25 C26 C21 2.8(4) ?
N25 C25 C26 C21 -177.1(2) ?
C23 C3 C31 C32 100.1(3) y
C23 C3 C31 C36 -76.7(3) ?
C36 C31 C32 O61 -178.44(19) ?
C3 C31 C32 O61 4.7(3) ?
C36 C31 C32 C33 4.5(3) ?
C3 C31 C32 C33 -172.4(2) ?
C31 C32 C33 C34 -4.5(3) ?
O61 C32 C33 C34 178.5(2) ?
C31 C32 C33 C4 172.9(2) ?
O61 C32 C33 C4 -4.1(3) ?
C41 C4 C33 C34 69.0(3) ?
C41 C4 C33 C32 -108.4(3) y
C32 C33 C34 C35 1.4(3) ?
C4 C33 C34 C35 -176.1(2) ?
C33 C34 C35 C36 1.6(4) ?
C34 C35 C36 C31 -1.7(4) ?
C32 C31 C36 C35 -1.3(3) ?
C3 C31 C36 C35 175.6(2) ?
C33 C4 C41 C46 -103.0(3) ?
C33 C4 C41 C42 76.5(3) y
C46 C41 C42 O42 179.9(2) ?
C4 C41 C42 O42 0.3(3) ?
C46 C41 C42 C43 -0.2(3) ?
C4 C41 C42 C43 -179.7(2) ?
O42 C42 C43 C44 -178.8(2) ?
C41 C42 C43 C44 1.3(3) ?
O42 C42 C43 C1 2.5(4) ?
C41 C42 C43 C1 -177.4(2) ?
C11 C1 C43 C44 110.8(3) ?
C11 C1 C43 C42 -70.5(3) y
C42 C43 C44 C45 -1.2(3) ?
C1 C43 C44 C45 177.6(2) ?
C43 C44 C45 C46 0.0(4) ?
C43 C44 C45 N45 -178.5(2) ?
C44 C45 N45 O451 174.3(2) ?
C46 C45 N45 O451 -4.2(4) ?
C44 C45 N45 O452 -5.2(4) ?
C46 C45 N45 O452 176.3(2) ?
C42 C41 C46 C45 -1.0(3) ?
C4 C41 C46 C45 178.5(2) ?
C44 C45 C46 C41 1.2(4) ?
N45 C45 C46 C41 179.6(2) ?
C11 C12 O51 C51 96.5(3) ?
C13 C12 O51 C51 -84.9(3) ?
C12 O51 C51 C52 -148.1(3) ?
O51 C51 C52 C53 -91.8(4) ?
O51 C51 C52 C57 91.0(4) ?
C57 C52 C53 C54 1.2(4) ?
C51 C52 C53 C54 -176.0(3) ?
C52 C53 C54 C55 0.6(6) ?
C53 C54 C55 C56 -3.1(8) ?
C54 C55 C56 C57 3.7(8) ?
C55 C56 C57 C52 -1.8(6) ?
C53 C52 C57 C56 -0.6(5) ?
C51 C52 C57 C56 176.7(3) ?
C31 C32 O61 C61 90.0(2) ?
C33 C32 O61 C61 -92.8(2) ?
C32 O61 C61 C62 -175.6(2) ?
O61 C61 C62 C63 30.7(3) ?
O61 C61 C62 C67 -152.0(2) ?
C67 C62 C63 C64 -0.3(4) ?
C61 C62 C63 C64 177.0(3) ?
C62 C63 C64 C65 0.0(5) ?
C63 C64 C65 C66 -0.1(5) ?
C64 C65 C66 C67 0.5(5) ?
C63 C62 C67 C66 0.6(4) ?
C61 C62 C67 C66 -176.8(3) ?
C65 C66 C67 C62 -0.7(5) ?

loop_
_cod_related_entry_id
_cod_related_entry_database
_cod_related_entry_code
1 ChemSpider 8993748
